data_7133124
loop_
_publ_author_name
'Li, Jia'
'Li, Liang'
'Mao, Mingming'
'Li, Rui-Peng'
'Huo, Xing'
'Tang, Shouchu'

_publ_section_title
;
 Site-selective synthesis of indanyl-substituted indole derivatives
 <i>via</i> 1,3-dithiane induced Nazarov cyclization.
;
_journal_issue 51
_journal_name_full 'Chemical communications (Cambridge, England)'
_journal_page_first 6540
_journal_page_last 6543
_journal_paper_doi 10.1039/d4cc01963f
_journal_volume 60
_journal_year 2024
_chemical_formula_moiety '2(C23 H24 Br N O3 S2)'
_chemical_formula_sum 'C46 H48 Br2 N2 O6 S4'
_chemical_formula_weight 1012.92
_space_group_crystal_system triclinic
_space_group_IT_number 2
_space_group_name_Hall '-P 1'
_space_group_name_H-M_alt 'P -1'
_atom_sites_solution_hydrogens geom
_atom_sites_solution_primary dual
_audit_creation_date 2021-05-17
_audit_creation_method
;
Olex2 1.3
(compiled 2020.02.04 svn.rd84adfe8 for OlexSys, GUI svn.r6032)
;
_audit_update_record
;
2021-08-31 deposited with the CCDC.	2024-05-30 downloaded from the CCDC.
;
_cell_angle_alpha 114.8860(10)
_cell_angle_beta 90.4100(10)
_cell_angle_gamma 117.9530(10)
_cell_formula_units_Z 2
_cell_length_a 13.3806(2)
_cell_length_b 13.8640(2)
_cell_length_c 15.8118(2)
_cell_measurement_reflns_used 40543
_cell_measurement_temperature 302.74(10)
_cell_measurement_theta_max 75.9390
_cell_measurement_theta_min 3.1810
_cell_volume 2272.67(7)
_computing_cell_refinement 'CrysAlisPro 1.171.41.105a (Rigaku OD, 2021)'
_computing_data_collection 'CrysAlisPro 1.171.41.105a (Rigaku OD, 2021)'
_computing_data_reduction 'CrysAlisPro 1.171.41.105a (Rigaku OD, 2021)'
_computing_molecular_graphics 'Olex2 1.3 (Dolomanov et al., 2009)'
_computing_publication_material 'Olex2 1.3 (Dolomanov et al., 2009)'
_computing_structure_refinement 'SHELXL 2018/1 (Sheldrick, 2015)'
_computing_structure_solution 'SHELXT  (Sheldrick, 2015)'
_diffrn_ambient_environment air
_diffrn_ambient_temperature 302.74(10)
_diffrn_detector 'Hybrid Pixel Array Detector'
_diffrn_detector_area_resol_mean 10.0000
_diffrn_detector_type HyPix
_diffrn_measured_fraction_theta_full 0.999
_diffrn_measured_fraction_theta_max 0.955
_diffrn_measurement_details
;
List of Runs (angles in degrees, time in seconds):

  # Type    Start    End  Width  t~exp~   \w     \q     \k     \f   Frames
#--------------------------------------------------------------------------
  1  \w    -82.00 -57.00   0.50    0.20    --  -46.45 133.00 178.00   50
  2  \w   -117.00 -72.00   0.50    0.20    --  -46.45-133.00 109.00   90
  3  \w   -113.00 -87.00   0.50    0.20    --  -46.45-136.00 -67.00   52
  4  \w    -65.00 -40.00   0.50    0.20    --  -46.45 136.00  -3.00   50
  5  \w     72.00 118.00   0.50    0.20    --   46.45 136.00  -3.00   92
  6  \w     52.00 100.00   0.50    0.20    --   46.45-136.00 -67.00   96
  7  \w     22.00  98.00   0.50    0.20    --   46.45-133.00 109.00  152
  8  \w   -120.00 -30.00   0.50    0.60    -- -102.00 136.00  -3.00  180
  9  \w   -145.00-120.00   0.50    0.60    -- -102.00-136.00 -67.00   50
 10  \w   -146.00-121.00   0.50    0.60    -- -102.00-133.00 109.00   50
 11  \w   -117.00 -31.00   0.50    0.60    -- -102.00 133.00 178.00  172
 12  \w     72.00 116.00   0.50    0.60    --  103.99-133.00 109.00   88
 13  \w     94.00 120.00   0.50    0.60    --  103.99-136.00 -67.00   52
 14  \w    121.00 146.00   0.50    0.60    --  103.99 136.00  -3.00   50
 15  \w    107.00 133.00   0.50    0.60    --  103.99 133.00 178.00   52
 16  \w    -21.00   5.00   0.50    0.20    --   14.00 103.00 118.79   52
 17  \w     -7.00  33.00   0.50    0.20    --   22.00  91.00 -27.65   80
 18  \w      2.00  33.00   0.50    0.20    --   26.00  82.00 100.20   62
 19  \w     13.00  38.00   0.50    0.20    --   42.00  90.00  39.62   50
 20  \w     12.00  37.00   0.50    0.20    --   42.00  92.00-131.68   50
 21  \w     16.00  41.00   0.50    0.20    --   42.00  85.00 112.74   50
 22  \w     35.00  88.00   0.50    0.20    --   46.45  37.00-120.00  106
 23  \w     83.00 118.00   0.50    0.20    --   46.45  77.00-150.00   70
 24  \w     25.00  60.00   0.50    0.20    --   46.45  77.00   0.00   70
 25  \w     35.00  68.00   0.50    0.20    --   46.45  19.00 120.00   66
 26  \w     24.00  50.00   0.50    0.20    --   46.45  77.00-150.00   52
 27  \w     83.00 109.00   0.50    0.20    --   50.00  75.00 -31.13   52
 28  \w     28.00  59.00   0.50    0.20    --   50.00  75.00 -31.13   62
 29  \w     33.00  61.00   0.50    0.20    --   54.00  74.00 121.35   56
 30  \w     33.00  70.00   0.50    0.20    --   54.00  76.00  73.81   74
 31  \w     31.00  56.00   0.50    0.20    --   54.00  77.00 157.17   50
 32  \w     33.00  59.00   0.50    0.20    --   54.00  73.00  65.65   52
 33  \w     35.00  68.00   0.50    0.20    --   58.00  77.00-124.16   66
 34  \w     36.00  62.00   0.50    0.20    --   58.00  76.00 -19.70   52
 35  \w     37.00  65.00   0.50    0.20    --   58.00  74.00-141.60   56
 36  \w     36.00  69.00   0.50    0.20    --   58.00  75.00  20.65   66
 37  \w     40.00  65.00   0.50    0.20    --   62.00  76.00 150.34   50
 38  \w     41.00  66.00   0.50    0.20    --   62.00  74.00 -82.89   50
 39  \w    -78.00 -45.00   0.50    0.20    --  -66.00 -72.00  22.30   66
 40  \w     43.00  68.00   0.50    0.20    --   66.00  77.00 -59.73   50
 41  \w     45.00  73.00   0.50    0.20    --   66.00  73.00 179.53   56
 42  \w     44.00  81.00   0.50    0.20    --   66.00  76.00 104.81   74
 43  \w     43.00  69.00   0.50    0.20    --   66.00  77.00-106.75   52
 44  \w    -81.00 -55.00   0.50    0.20    --  -74.00 -72.00  78.56   52
 45  \w    -79.00 -53.00   0.50    0.20    --  -74.00 -73.00   9.76   52
 46  \w    -77.00 -51.00   0.50    0.20    --  -74.00 -76.00  65.96   52
 47  \w    -90.00 -54.00   0.50    0.20    --  -74.00 -74.00 -50.25   72
 48  \w    -76.00 -51.00   0.50    0.20    --  -74.00 -77.00-155.83   50
 49  \w    -82.00 -56.00   0.50    0.20    --  -74.00 -64.00-160.58   52
 50  \w    -84.00 -57.00   0.50    0.60    --  -78.00 -72.00-105.39   54
 51  \w    -84.00 -58.00   0.50    0.60    --  -78.00 -69.00 -23.39   52
 52  \w    -94.00 -58.00   0.50    0.60    --  -78.00 -71.00  37.41   72
 53  \w    -83.00 -57.00   0.50    0.60    --  -78.00 -73.00   0.95   52
 54  \w   -101.00 -60.00   0.50    0.60    --  -82.00 -74.00 127.33   82
 55  \w    -92.00 -59.00   0.50    0.60    --  -82.00 -77.00 161.34   66
 56  \w    -88.00 -63.00   0.50    0.60    --  -82.00 -68.00-104.05   50
 57  \w   -101.00 -61.00   0.50    0.60    --  -82.00 -74.00 139.34   80
 58  \w   -152.00-127.00   0.50    0.60    --  -82.00 -74.00 -28.87   50
 59  \w    -96.00 -62.00   0.50    0.60    --  -82.00 -70.00 -69.80   68
 60  \w   -124.00 -60.00   0.50    0.60    --  -82.00 -74.00 -28.87  128
 61  \w    -89.00 -63.00   0.50    0.60    --  -82.00 -67.00  97.01   52
 62  \w    -91.00 -65.00   0.50    0.60    --  -86.00 -73.00  64.64   52
 63  \w    -91.00 -65.00   0.50    0.60    --  -86.00 -72.00 178.19   52
 64  \w   -100.00 -68.00   0.50    0.60    --  -90.00 -75.00 -33.35   64
 65  \w   -162.00-112.00   0.50    0.60    --  -90.00 -75.00 -33.35  100
 66  \w   -101.00 -69.00   0.50    0.60    --  -90.00 -72.00   3.45   64
 67  \w     68.00 102.00   0.50    0.60    --   90.00  75.00  70.43   68
 68  \w   -145.00-120.00   0.50    0.60    --  -90.00 -72.00   3.45   50
 69  \w   -102.00 -68.00   0.50    0.60    --  -90.00 -75.00-148.25   68
 70  \w   -134.00 -72.00   0.50    0.60    --  -90.00 -71.00  41.42  124
 71  \w   -154.00 -71.00   0.50    0.60    --  -90.00 -67.00  95.41  166
 72  \w   -109.00 -69.00   0.50    0.60    --  -90.00 -73.00 112.10   80
 73  \w   -161.00-118.00   0.50    0.60    --  -90.00 -75.00-148.25   86
 74  \w   -160.00-117.00   0.50    0.60    --  -90.00 -73.00 112.10   86
 75  \w   -102.00 -68.00   0.50    0.60    --  -90.00 -75.00-162.23   68
 76  \w   -153.00-127.00   0.50    0.60    --  -94.00 -75.00 134.03   52
 77  \w   -163.00 -75.00   0.50    0.60    --  -94.00 -67.00  14.26  176
 78  \w   -166.00 -79.00   0.50    0.60    --  -94.00 -66.00 144.05  174
 79  \w   -166.00 -76.00   0.50    0.60    --  -94.00 -70.00  82.93  180
 80  \w   -101.00 -75.00   0.50    0.60    --  -94.00 -68.00 -73.63   52
 81  \w   -167.00 -72.00   0.50    0.60    --  -94.00 -75.00-115.20  190
 82  \w   -116.00 -73.00   0.50    0.60    --  -94.00 -72.00  33.74   86
 83  \w   -104.00 -76.00   0.50    0.60    --  -94.00 -66.00-137.72   56
 84  \w   -167.00-120.00   0.50    0.60    --  -94.00 -66.00-137.72   94
 85  \w   -134.00 -77.00   0.50    0.60    --  -94.00 -66.00  48.63  114
 86  \w   -161.00-135.00   0.50    0.60    --  -94.00 -66.00  48.63   52
 87  \w    -98.00 -73.00   0.50    0.60    --  -94.00 -75.00 134.03   50
 88  \w   -169.00 -75.00   0.50    0.60    --  -98.00 -77.00  -6.90  188
 89  \w   -103.00 -77.00   0.50    0.60    --  -98.00 -76.00-172.19   52
 90  \w   -153.00-108.00   0.50    0.60    --  -98.00 -76.00-172.19   90
 91  \w   -106.00 -81.00   0.50    0.60    -- -102.00 -76.00 -19.88   50
 92  \w   -175.00-130.00   0.50    0.60    -- -102.00 -76.00 -19.88   90
 93  \w   -169.00 -82.00   0.50    0.60    -- -102.00 -69.00-104.56  174
 94  \w   -158.00 -80.00   0.50    0.60    -- -102.00 -74.00 161.77  156
 95  \w   -135.00 -85.00   0.50    0.60    -- -102.00 -69.00 -73.42  100
 96  \w   -110.00 -82.00   0.50    0.60    -- -102.00 -70.00 -44.65   56
 97  \w   -164.00-127.00   0.50    0.60    -- -102.00 -70.00 -44.65   74
 98  \w   -111.00 -86.00   0.50    0.60    -- -102.00 -68.00 -54.59   50
 99  \w   -175.00-149.00   0.50    0.60    -- -102.00 -68.00 -54.59   52
100  \w    -59.00 -33.00   0.50    0.60    -- -102.00 135.00 112.02   52
101  \w   -119.00 -71.00   0.50    0.60    -- -102.00 135.00 112.02   96
102  \w   -108.00 -42.00   0.50    0.60    -- -102.00 109.00 -98.14  132
103  \w   -148.00 -79.00   0.50    0.60    -- -102.00 -77.00-180.00  138
104  \w   -135.00 -81.00   0.50    0.60    -- -102.00 -72.00 -85.15  108
105  \w     43.00  72.00   0.50    0.60    --  103.99 -61.00-120.00   58
106  \w     34.00 108.00   0.50    0.60    --  103.99-125.00   0.00  148
107  \w     36.00 102.00   0.50    0.60    --  103.99 -94.00   0.00  132
108  \w     40.00  99.00   0.50    0.60    --  103.99 -94.00 150.00  118
109  \w     37.00  73.00   0.50    0.60    --  103.99 -61.00 150.00   72
110  \w     40.00  67.00   0.50    0.60    --  103.99 -61.00 120.00   54
111  \w    116.00 170.00   0.50    0.60    --  103.99  77.00 -30.00  108
112  \w     83.00 111.00   0.50    0.60    --  103.99-125.00 -30.00   56
113  \w     41.00  91.00   0.50    0.60    --  103.99 -94.00  90.00  100
114  \w     39.00  70.00   0.50    0.60    --  103.99 -61.00 -30.00   62
;
_diffrn_measurement_device 'four-circle diffractometer'
_diffrn_measurement_device_type 'XtaLAB Synergy R, DW system, HyPix'
_diffrn_measurement_method '\w scans'
_diffrn_orient_matrix_type 'CrysAlisPro convention (1999,Acta A55,543-557)'
_diffrn_orient_matrix_UB_11 -0.0077492000
_diffrn_orient_matrix_UB_12 -0.1164704000
_diffrn_orient_matrix_UB_13 -0.0042966000
_diffrn_orient_matrix_UB_21 0.1073661000
_diffrn_orient_matrix_UB_22 0.0836550000
_diffrn_orient_matrix_UB_23 0.0871831000
_diffrn_orient_matrix_UB_31 -0.0811418000
_diffrn_orient_matrix_UB_32 -0.0020946000
_diffrn_orient_matrix_UB_33 0.0686954000
_diffrn_radiation_monochromator mirror
_diffrn_radiation_probe x-ray
_diffrn_radiation_type 'Cu K\a'
_diffrn_radiation_wavelength 1.54184
_diffrn_reflns_av_R_equivalents 0.0455
_diffrn_reflns_av_unetI/netI 0.0268
_diffrn_reflns_Laue_measured_fraction_full 0.999
_diffrn_reflns_Laue_measured_fraction_max 0.955
_diffrn_reflns_limit_h_max 16
_diffrn_reflns_limit_h_min -16
_diffrn_reflns_limit_k_max 17
_diffrn_reflns_limit_k_min -16
_diffrn_reflns_limit_l_max 19
_diffrn_reflns_limit_l_min -19
_diffrn_reflns_number 74877
_diffrn_reflns_point_group_measured_fraction_full 0.999
_diffrn_reflns_point_group_measured_fraction_max 0.955
_diffrn_reflns_theta_full 67.684
_diffrn_reflns_theta_max 76.296
_diffrn_reflns_theta_min 3.186
_diffrn_source 'Rotating-anode X-ray tube'
_diffrn_source_type 'Rigaku (Cu) X-ray Source'
_exptl_absorpt_coefficient_mu 4.384
_exptl_absorpt_correction_T_max 1.00000
_exptl_absorpt_correction_T_min 0.62647
_exptl_absorpt_correction_type multi-scan
_exptl_absorpt_process_details
;
CrysAlisPro 1.171.41.105a (Rigaku Oxford Diffraction, 2021)
Empirical absorption correction using spherical harmonics,
implemented in SCALE3 ABSPACK scaling algorithm.
;
_exptl_crystal_colour 'clear light colourless'
_exptl_crystal_colour_lustre clear
_exptl_crystal_colour_modifier light
_exptl_crystal_colour_primary colourless
_exptl_crystal_density_diffrn 1.480
_exptl_crystal_description block
_exptl_crystal_F_000 1040
_exptl_crystal_size_max 0.11
_exptl_crystal_size_mid 0.05
_exptl_crystal_size_min 0.04
_refine_diff_density_max 0.758
_refine_diff_density_min -0.789
_refine_diff_density_rms 0.046
_refine_ls_extinction_coef 0.00027(8)
_refine_ls_extinction_expression Fc^*^=kFc[1+0.001xFc^2^\l^3^/sin(2\q)]^-1/4^
_refine_ls_extinction_method 'SHELXL-2018/1 (Sheldrick 2018)'
_refine_ls_goodness_of_fit_ref 1.033
_refine_ls_hydrogen_treatment constr
_refine_ls_matrix_type full
_refine_ls_number_parameters 548
_refine_ls_number_reflns 9090
_refine_ls_number_restraints 0
_refine_ls_restrained_S_all 1.033
_refine_ls_R_factor_all 0.0420
_refine_ls_R_factor_gt 0.0376
_refine_ls_shift/su_max 0.002
_refine_ls_shift/su_mean 0.000
_refine_ls_structure_factor_coef Fsqd
_refine_ls_weighting_details 'w=1/[\s^2^(Fo^2^)+(0.0471P)^2^+1.2331P] where P=(Fo^2^+2Fc^2^)/3'
_refine_ls_weighting_scheme calc
_refine_ls_wR_factor_gt 0.1002
_refine_ls_wR_factor_ref 0.1039
_reflns_Friedel_coverage 0.000
_reflns_number_gt 8066
_reflns_number_total 9090
_reflns_threshold_expression 'I > 2\s(I)'
_cod_data_source_file d4cc01963f2.cif
_cod_data_source_block lijia_0427_3_auto
_cod_depositor_comments 'Adding full bibliography for 7133124.cif.'
_cod_original_cell_volume 2272.66(6)
_cod_database_code 7133124
_shelx_shelxl_version_number 2018/1
_shelx_space_group_comment
;
The symmetry employed for this shelxl refinement is uniquely defined
by the following loop, which should always be used as a source of
symmetry information in preference to the above space-group names.
They are only intended as comments.
;
_reflns_odcompleteness_completeness 99.95
_reflns_odcompleteness_iscentric 1
_reflns_odcompleteness_theta 66.97
_olex2_refinement_description
;
1. Fixed Uiso
 At 1.2 times of:
  All C(H) groups, All C(H,H) groups, All N(H) groups
 At 1.5 times of:
  All C(H,H,H) groups
2.a Ternary CH refined with riding coordinates:
 C9(H9), C32(H32)
2.b Secondary CH2 refined with riding coordinates:
 C10(H10A,H10B), C18(H18A,H18B), C19(H19A,H19B), C20(H20A,H20B), C33(H33A,
 H33B), C41(H41A,H41B), C42(H42A,H42B), C43(H43A,H43B)
2.c Aromatic/amide H refined with riding coordinates:
 N1(H1), C2(H2), C3(H3), C4(H4), C7(H7), C17(H17), N2(H2A), C25(H25), C26(H26),
  C27(H27), C30(H30), C40(H40)
2.d Idealised Me refined as rotating group:
 C21(H21A,H21B,H21C), C22(H22A,H22B,H22C), C23(H23A,H23B,H23C), C44(H44A,H44B,
 H44C), C45(H45A,H45B,H45C), C46(H46A,H46B,H46C)
;
_olex2_submission_special_instructions 'No special instructions were received'
_oxdiff_exptl_absorpt_empirical_details
;
Empirical correction (ABSPACK) includes:
- Absorption correction using spherical harmonics
- Frame scaling
;
_oxdiff_exptl_absorpt_empirical_full_max 1.804
_oxdiff_exptl_absorpt_empirical_full_min 0.307

loop_
_space_group_symop_operation_xyz
'x, y, z'
'-x, -y, -z'

loop_
_atom_site_label
_atom_site_type_symbol
_atom_site_fract_x
_atom_site_fract_y
_atom_site_fract_z
_atom_site_U_iso_or_equiv
_atom_site_adp_type
_atom_site_occupancy
_atom_site_site_symmetry_order
_atom_site_calc_flag
_atom_site_refinement_flags_posn
_atom_site_refinement_flags_adp
_atom_site_refinement_flags_occupancy
_atom_site_disorder_assembly
_atom_site_disorder_group
Br1 Br 1.16536(3) 0.84637(3) 0.70436(2) 0.08239(12) Uani 1 1 d . . . . .
S1 S 1.14526(5) 0.52024(5) 0.97184(4) 0.05146(14) Uani 1 1 d . . . . .
S2 S 1.16214(5) 0.29080(6) 0.87134(5) 0.05714(15) Uani 1 1 d . . . . .
O1 O 0.73817(17) 0.24454(18) 0.66859(15) 0.0789(6) Uani 1 1 d . . . . .
O2 O 0.60526(15) 0.13756(17) 0.77423(16) 0.0731(5) Uani 1 1 d . . . . .
O3 O 0.71069(13) 0.11956(16) 0.91042(13) 0.0595(4) Uani 1 1 d . . . . .
N1 N 0.94106(16) 0.54021(18) 0.82515(14) 0.0532(4) Uani 1 1 d . . . . .
H1 H 0.898051 0.499282 0.852293 0.064 Uiso 1 1 calc R U . . .
C1 C 0.95883(19) 0.6521(2) 0.83809(17) 0.0510(5) Uani 1 1 d . . . . .
C2 C 0.9156(2) 0.7245(3) 0.8943(2) 0.0621(6) Uani 1 1 d . . . . .
H2 H 0.866973 0.700611 0.932232 0.075 Uiso 1 1 calc R U . . .
C3 C 0.9476(2) 0.8329(3) 0.8916(2) 0.0684(7) Uani 1 1 d . . . . .
H3 H 0.919222 0.882545 0.928017 0.082 Uiso 1 1 calc R U . . .
C4 C 1.0219(2) 0.8705(2) 0.8354(2) 0.0682(7) Uani 1 1 d . . . . .
H4 H 1.042358 0.944307 0.834947 0.082 Uiso 1 1 calc R U . . .
C5 C 1.0643(2) 0.7978(2) 0.78085(18) 0.0581(6) Uani 1 1 d . . . . .
C6 C 1.03393(19) 0.6862(2) 0.78047(16) 0.0498(5) Uani 1 1 d . . . . .
C7 C 1.0605(2) 0.5913(2) 0.73400(16) 0.0516(5) Uani 1 1 d . . . . .
H7 H 1.108706 0.589420 0.691997 0.062 Uiso 1 1 calc R U . . .
C8 C 1.00221(19) 0.5034(2) 0.76246(16) 0.0501(5) Uani 1 1 d . . . . .
C9 C 0.9968(2) 0.3819(2) 0.73114(17) 0.0531(5) Uani 1 1 d . . . . .
H9 H 0.975659 0.335773 0.660531 0.064 Uiso 1 1 calc R U . . .
C10 C 1.1125(2) 0.3962(2) 0.77052(18) 0.0559(5) Uani 1 1 d . . . . .
H10A H 1.126099 0.335024 0.721944 0.067 Uiso 1 1 calc R U . . .
H10B H 1.178326 0.478648 0.788882 0.067 Uiso 1 1 calc R U . . .
C11 C 1.09670(19) 0.3752(2) 0.85960(16) 0.0465(5) Uani 1 1 d . . . . .
C12 C 0.96493(18) 0.29808(19) 0.84026(15) 0.0448(4) Uani 1 1 d . . . . .
C13 C 0.9102(2) 0.3014(2) 0.76801(16) 0.0497(5) Uani 1 1 d . . . . .
C14 C 0.7885(2) 0.2382(2) 0.74068(18) 0.0560(5) Uani 1 1 d . . . . .
C15 C 0.72357(19) 0.1790(2) 0.79046(18) 0.0544(5) Uani 1 1 d . . . . .
C16 C 0.78122(18) 0.17746(19) 0.86422(16) 0.0484(5) Uani 1 1 d . . . . .
C17 C 0.90260(18) 0.23565(19) 0.88851(16) 0.0465(5) Uani 1 1 d . . . . .
H17 H 0.940779 0.232648 0.935899 0.056 Uiso 1 1 calc R U . . .
C18 C 1.3022(2) 0.5988(2) 0.9853(2) 0.0613(6) Uani 1 1 d . . . . .
H18A H 1.318122 0.614544 0.931193 0.074 Uiso 1 1 calc R U . . .
H18B H 1.339247 0.678789 1.043493 0.074 Uiso 1 1 calc R U . . .
C19 C 1.3568(2) 0.5269(3) 0.9907(2) 0.0706(7) Uani 1 1 d . . . . .
H19A H 1.441157 0.578952 1.005186 0.085 Uiso 1 1 calc R U . . .
H19B H 1.338581 0.508586 1.043388 0.085 Uiso 1 1 calc R U . . .
C20 C 1.3160(2) 0.4061(3) 0.8990(2) 0.0687(7) Uani 1 1 d . . . . .
H20A H 1.362213 0.371302 0.905023 0.082 Uiso 1 1 calc R U . . .
H20B H 1.330166 0.423730 0.845667 0.082 Uiso 1 1 calc R U . . .
C21 C 0.6487(4) 0.1319(4) 0.5909(3) 0.1205(17) Uani 1 1 d . . . . .
H21A H 0.649491 0.140019 0.533507 0.181 Uiso 1 1 calc R U . . .
H21B H 0.574283 0.113313 0.605261 0.181 Uiso 1 1 calc R U . . .
H21C H 0.661536 0.065824 0.581155 0.181 Uiso 1 1 calc R U . . .
C22 C 0.5251(3) 0.0104(3) 0.7439(3) 0.0894(10) Uani 1 1 d . . . . .
H22A H 0.536572 -0.040013 0.685678 0.134 Uiso 1 1 calc R U . . .
H22B H 0.446607 -0.006475 0.732297 0.134 Uiso 1 1 calc R U . . .
H22C H 0.537515 -0.008828 0.793287 0.134 Uiso 1 1 calc R U . . .
C23 C 0.7671(2) 0.1351(3) 0.9956(2) 0.0690(7) Uani 1 1 d . . . . .
H23A H 0.818063 0.102809 0.980418 0.103 Uiso 1 1 calc R U . . .
H23B H 0.709323 0.091067 1.022002 0.103 Uiso 1 1 calc R U . . .
H23C H 0.812047 0.222032 1.041951 0.103 Uiso 1 1 calc R U . . .
Br2 Br 0.66436(3) 0.85057(3) 1.05741(2) 0.08425(12) Uani 1 1 d . . . . .
S3 S 0.65400(5) 0.54305(5) 0.53381(4) 0.05403(15) Uani 1 1 d . . . . .
S4 S 0.70348(5) 0.33455(6) 0.46633(4) 0.05645(15) Uani 1 1 d . . . . .
O4 O 0.2965(2) 0.22808(19) 0.65366(16) 0.0927(7) Uani 1 1 d . . . . .
O5 O 0.14776(19) 0.09411(18) 0.47309(18) 0.0927(7) Uani 1 1 d . . . . .
O6 O 0.23144(16) 0.10792(18) 0.31977(15) 0.0766(5) Uani 1 1 d . . . . .
N2 N 0.46116(18) 0.53171(19) 0.70539(13) 0.0551(5) Uani 1 1 d . . . . .
H2A H 0.419246 0.487329 0.646851 0.066 Uiso 1 1 calc R U . . .
C24 C 0.46340(19) 0.6348(2) 0.77445(15) 0.0477(5) Uani 1 1 d . . . . .
C25 C 0.4023(2) 0.6908(2) 0.76858(18) 0.0550(5) Uani 1 1 d . . . . .
H25 H 0.350912 0.659816 0.711259 0.066 Uiso 1 1 calc R U . . .
C26 C 0.4207(2) 0.7933(2) 0.85025(19) 0.0593(6) Uani 1 1 d . . . . .
H26 H 0.380994 0.832538 0.848233 0.071 Uiso 1 1 calc R U . . .
C27 C 0.4979(2) 0.8405(2) 0.93701(19) 0.0597(6) Uani 1 1 d . . . . .
H27 H 0.508087 0.909549 0.991951 0.072 Uiso 1 1 calc R U . . .
C28 C 0.5583(2) 0.7847(2) 0.94051(16) 0.0521(5) Uani 1 1 d . . . . .
C29 C 0.54240(18) 0.6793(2) 0.85972(15) 0.0460(4) Uani 1 1 d . . . . .
C30 C 0.5868(2) 0.5982(2) 0.83845(16) 0.0520(5) Uani 1 1 d . . . . .
H30 H 0.640396 0.604435 0.881220 0.062 Uiso 1 1 calc R U . . .
C31 C 0.5362(2) 0.5100(2) 0.74390(16) 0.0528(5) Uani 1 1 d . . . . .
C32 C 0.5528(3) 0.4030(3) 0.68447(18) 0.0638(7) Uani 1 1 d . . . . .
H32 H 0.551344 0.361284 0.721775 0.077 Uiso 1 1 calc R U . . .
C33 C 0.6675(3) 0.4415(3) 0.65094(18) 0.0680(7) Uani 1 1 d . . . . .
H33A H 0.722945 0.530045 0.690235 0.082 Uiso 1 1 calc R U . . .
H33B H 0.702959 0.396499 0.656107 0.082 Uiso 1 1 calc R U . . .
C34 C 0.6330(2) 0.4085(2) 0.54457(16) 0.0513(5) Uani 1 1 d . . . . .
C35 C 0.5032(2) 0.3156(2) 0.51261(16) 0.0498(5) Uani 1 1 d . . . . .
C36 C 0.4595(3) 0.3093(2) 0.59043(18) 0.0583(6) Uani 1 1 d . . . . .
C37 C 0.3404(3) 0.2302(2) 0.5751(2) 0.0676(7) Uani 1 1 d . . . . .
C38 C 0.2659(3) 0.1611(2) 0.4835(2) 0.0684(7) Uani 1 1 d . . . . .
C39 C 0.3114(2) 0.1718(2) 0.40558(18) 0.0582(6) Uani 1 1 d . . . . .
C40 C 0.4312(2) 0.2472(2) 0.42028(16) 0.0508(5) Uani 1 1 d . . . . .
H40 H 0.462435 0.251655 0.368790 0.061 Uiso 1 1 calc R U . . .
C41 C 0.8124(2) 0.6393(3) 0.5679(2) 0.0768(8) Uani 1 1 d . . . . .
H41A H 0.834876 0.715277 0.565374 0.092 Uiso 1 1 calc R U . . .
H41B H 0.841129 0.662127 0.633961 0.092 Uiso 1 1 calc R U . . .
C42 C 0.8702(2) 0.5754(3) 0.5036(3) 0.0830(9) Uani 1 1 d . . . . .
H42A H 0.838609 0.548884 0.437136 0.100 Uiso 1 1 calc R U . . .
H42B H 0.953435 0.635035 0.520686 0.100 Uiso 1 1 calc R U . . .
C43 C 0.8528(2) 0.4636(3) 0.5114(2) 0.0763(8) Uani 1 1 d . . . . .
H43A H 0.879940 0.489484 0.578545 0.092 Uiso 1 1 calc R U . . .
H43B H 0.901047 0.435351 0.476071 0.092 Uiso 1 1 calc R U . . .
C44 C 0.2649(5) 0.1221(4) 0.6632(4) 0.136(2) Uani 1 1 d . . . . .
H44A H 0.213593 0.048781 0.603692 0.204 Uiso 1 1 calc R U . . .
H44B H 0.225520 0.123784 0.713872 0.204 Uiso 1 1 calc R U . . .
H44C H 0.333869 0.121217 0.678588 0.204 Uiso 1 1 calc R U . . .
C45 C 0.0848(4) -0.0356(3) 0.4044(4) 0.147(2) Uani 1 1 d . . . . .
H45A H 0.118057 -0.076226 0.419612 0.220 Uiso 1 1 calc R U . . .
H45B H 0.089714 -0.045724 0.340913 0.220 Uiso 1 1 calc R U . . .
H45C H 0.004210 -0.071976 0.406406 0.220 Uiso 1 1 calc R U . . .
C46 C 0.2690(3) 0.1368(3) 0.2452(2) 0.0744(8) Uani 1 1 d . . . . .
H46A H 0.304673 0.224667 0.268766 0.112 Uiso 1 1 calc R U . . .
H46B H 0.202926 0.092486 0.191480 0.112 Uiso 1 1 calc R U . . .
H46C H 0.324924 0.112635 0.224872 0.112 Uiso 1 1 calc R U . . .

loop_
_atom_site_aniso_label
_atom_site_aniso_U_11
_atom_site_aniso_U_22
_atom_site_aniso_U_33
_atom_site_aniso_U_23
_atom_site_aniso_U_13
_atom_site_aniso_U_12
Br1 0.0956(2) 0.05698(17) 0.0742(2) 0.03896(15) 0.02132(17) 0.01883(16)
S1 0.0445(3) 0.0453(3) 0.0581(3) 0.0231(2) 0.0164(2) 0.0202(2)
S2 0.0536(3) 0.0539(3) 0.0783(4) 0.0385(3) 0.0242(3) 0.0321(3)
O1 0.0663(11) 0.0701(12) 0.0845(13) 0.0463(11) -0.0133(10) 0.0167(9)
O2 0.0484(9) 0.0630(11) 0.0932(14) 0.0358(10) 0.0026(9) 0.0204(8)
O3 0.0408(8) 0.0607(10) 0.0650(10) 0.0346(8) 0.0103(7) 0.0142(7)
N1 0.0479(10) 0.0548(11) 0.0608(11) 0.0351(9) 0.0154(9) 0.0230(9)
C1 0.0413(11) 0.0515(12) 0.0541(12) 0.0263(10) 0.0036(9) 0.0191(9)
C2 0.0491(13) 0.0672(15) 0.0670(15) 0.0319(13) 0.0103(11) 0.0284(12)
C3 0.0601(15) 0.0621(15) 0.0741(17) 0.0233(13) 0.0059(13) 0.0339(13)
C4 0.0674(16) 0.0482(13) 0.0745(17) 0.0257(13) -0.0027(13) 0.0232(12)
C5 0.0569(13) 0.0461(12) 0.0542(13) 0.0233(10) -0.0010(11) 0.0155(10)
C6 0.0454(11) 0.0460(11) 0.0463(11) 0.0230(9) -0.0001(9) 0.0151(9)
C7 0.0520(12) 0.0512(12) 0.0457(11) 0.0252(10) 0.0097(9) 0.0210(10)
C8 0.0483(11) 0.0495(12) 0.0477(11) 0.0253(10) 0.0066(9) 0.0205(10)
C9 0.0589(13) 0.0494(12) 0.0492(12) 0.0260(10) 0.0125(10) 0.0248(11)
C10 0.0589(13) 0.0592(13) 0.0609(14) 0.0360(12) 0.0260(11) 0.0321(11)
C11 0.0453(11) 0.0461(11) 0.0531(12) 0.0271(10) 0.0163(9) 0.0243(9)
C12 0.0429(10) 0.0392(10) 0.0486(11) 0.0205(9) 0.0106(9) 0.0193(9)
C13 0.0509(12) 0.0417(10) 0.0509(12) 0.0224(9) 0.0084(10) 0.0202(9)
C14 0.0545(13) 0.0463(12) 0.0584(13) 0.0248(11) -0.0007(10) 0.0206(10)
C15 0.0415(11) 0.0445(11) 0.0642(14) 0.0233(11) 0.0016(10) 0.0159(9)
C16 0.0421(10) 0.0397(10) 0.0544(12) 0.0221(9) 0.0091(9) 0.0155(9)
C17 0.0423(10) 0.0448(11) 0.0498(11) 0.0234(9) 0.0095(9) 0.0203(9)
C18 0.0466(12) 0.0523(13) 0.0685(15) 0.0278(12) 0.0119(11) 0.0150(10)
C19 0.0435(12) 0.0766(18) 0.089(2) 0.0472(16) 0.0110(13) 0.0227(12)
C20 0.0510(13) 0.0755(17) 0.103(2) 0.0544(17) 0.0294(14) 0.0389(13)
C21 0.120(3) 0.090(2) 0.089(2) 0.045(2) -0.039(2) 0.011(2)
C22 0.0543(15) 0.0673(18) 0.115(3) 0.0412(18) -0.0028(16) 0.0116(14)
C23 0.0518(13) 0.0819(18) 0.0674(16) 0.0463(15) 0.0153(12) 0.0217(13)
Br2 0.0881(2) 0.06592(19) 0.05959(18) 0.01220(14) -0.01301(15) 0.02854(17)
S3 0.0445(3) 0.0530(3) 0.0588(3) 0.0183(3) 0.0044(2) 0.0289(2)
S4 0.0624(3) 0.0685(4) 0.0481(3) 0.0216(3) 0.0133(3) 0.0465(3)
O4 0.140(2) 0.0661(12) 0.0826(14) 0.0438(11) 0.0701(14) 0.0530(13)
O5 0.0771(13) 0.0558(11) 0.1019(16) 0.0201(11) 0.0493(12) 0.0192(10)
O6 0.0529(10) 0.0684(12) 0.0702(12) 0.0189(10) 0.0111(9) 0.0171(9)
N2 0.0679(12) 0.0628(12) 0.0401(9) 0.0213(9) 0.0114(9) 0.0409(10)
C24 0.0490(11) 0.0513(12) 0.0460(11) 0.0256(10) 0.0155(9) 0.0262(10)
C25 0.0540(13) 0.0646(14) 0.0544(13) 0.0326(11) 0.0159(10) 0.0329(11)
C26 0.0636(14) 0.0602(14) 0.0715(16) 0.0373(13) 0.0263(12) 0.0393(12)
C27 0.0651(14) 0.0446(12) 0.0629(14) 0.0223(11) 0.0214(12) 0.0269(11)
C28 0.0496(12) 0.0439(11) 0.0496(12) 0.0209(10) 0.0096(10) 0.0165(10)
C29 0.0431(10) 0.0474(11) 0.0458(11) 0.0243(9) 0.0143(9) 0.0206(9)
C30 0.0544(12) 0.0608(13) 0.0484(12) 0.0293(11) 0.0139(10) 0.0326(11)
C31 0.0648(14) 0.0612(13) 0.0477(12) 0.0301(11) 0.0210(10) 0.0400(12)
C32 0.097(2) 0.0747(16) 0.0474(12) 0.0328(12) 0.0241(13) 0.0615(16)
C33 0.0822(18) 0.096(2) 0.0466(12) 0.0262(13) 0.0132(12) 0.0682(17)
C34 0.0567(12) 0.0631(13) 0.0436(11) 0.0204(10) 0.0097(10) 0.0424(11)
C35 0.0612(13) 0.0521(12) 0.0482(11) 0.0244(10) 0.0182(10) 0.0376(11)
C36 0.0842(17) 0.0554(13) 0.0532(13) 0.0290(11) 0.0273(12) 0.0463(13)
C37 0.096(2) 0.0510(13) 0.0649(16) 0.0313(12) 0.0440(15) 0.0418(14)
C38 0.0718(16) 0.0435(12) 0.0783(18) 0.0234(12) 0.0369(14) 0.0267(12)
C39 0.0577(13) 0.0447(12) 0.0594(14) 0.0169(11) 0.0171(11) 0.0246(11)
C40 0.0551(12) 0.0504(12) 0.0475(11) 0.0207(10) 0.0153(10) 0.0302(10)
C41 0.0482(13) 0.0608(15) 0.085(2) 0.0107(14) 0.0009(13) 0.0245(12)
C42 0.0421(13) 0.0754(19) 0.097(2) 0.0190(17) 0.0118(14) 0.0262(13)
C43 0.0540(14) 0.096(2) 0.0668(16) 0.0174(15) 0.0045(12) 0.0492(15)
C44 0.232(6) 0.104(3) 0.133(4) 0.089(3) 0.115(4) 0.102(4)
C45 0.114(3) 0.0562(19) 0.157(4) 0.009(2) 0.072(3) 0.001(2)
C46 0.0643(16) 0.0820(19) 0.0583(15) 0.0205(14) 0.0047(13) 0.0365(15)

loop_
_atom_type_symbol
_atom_type_description
_atom_type_scat_dispersion_real
_atom_type_scat_dispersion_imag
_atom_type_scat_source
C C 0.0181 0.0091 'International Tables Vol C Tables 4.2.6.8 and 6.1.1.4'
H H 0.0000 0.0000 'International Tables Vol C Tables 4.2.6.8 and 6.1.1.4'
Br Br -0.6763 1.2805 'International Tables Vol C Tables 4.2.6.8 and 6.1.1.4'
N N 0.0311 0.0180 'International Tables Vol C Tables 4.2.6.8 and 6.1.1.4'
O O 0.0492 0.0322 'International Tables Vol C Tables 4.2.6.8 and 6.1.1.4'
S S 0.3331 0.5567 'International Tables Vol C Tables 4.2.6.8 and 6.1.1.4'

loop_
_geom_angle_atom_site_label_1
_geom_angle_atom_site_label_2
_geom_angle_atom_site_label_3
_geom_angle
_geom_angle_site_symmetry_1
_geom_angle_site_symmetry_3
_geom_angle_publ_flag
C18 S1 C11 100.38(11) . . ?
C20 S2 C11 99.98(11) . . ?
C14 O1 C21 117.8(2) . . ?
C15 O2 C22 118.2(2) . . ?
C16 O3 C23 116.72(18) . . ?
C1 N1 H1 125.0 . . ?
C8 N1 H1 125.0 . . ?
C8 N1 C1 109.97(19) . . ?
N1 C1 C2 130.5(2) . . ?
N1 C1 C6 106.7(2) . . ?
C2 C1 C6 122.8(2) . . ?
C1 C2 H2 121.3 . . ?
C3 C2 C1 117.4(3) . . ?
C3 C2 H2 121.3 . . ?
C2 C3 H3 119.1 . . ?
C2 C3 C4 121.8(3) . . ?
C4 C3 H3 119.1 . . ?
C3 C4 H4 120.1 . . ?
C5 C4 C3 119.7(2) . . ?
C5 C4 H4 120.1 . . ?
C4 C5 Br1 120.76(19) . . ?
C4 C5 C6 120.8(2) . . ?
C6 C5 Br1 118.4(2) . . ?
C1 C6 C7 107.22(19) . . ?
C5 C6 C1 117.4(2) . . ?
C5 C6 C7 135.4(2) . . ?
C6 C7 H7 126.3 . . ?
C8 C7 C6 107.5(2) . . ?
C8 C7 H7 126.3 . . ?
N1 C8 C9 122.5(2) . . ?
C7 C8 N1 108.7(2) . . ?
C7 C8 C9 128.8(2) . . ?
C8 C9 H9 109.0 . . ?
C8 C9 C10 114.30(19) . . ?
C8 C9 C13 113.4(2) . . ?
C10 C9 H9 109.0 . . ?
C13 C9 H9 109.0 . . ?
C13 C9 C10 102.05(18) . . ?
C9 C10 H10A 110.5 . . ?
C9 C10 H10B 110.5 . . ?
H10A C10 H10B 108.7 . . ?
C11 C10 C9 106.10(18) . . ?
C11 C10 H10A 110.5 . . ?
C11 C10 H10B 110.5 . . ?
S2 C11 S1 111.40(12) . . ?
C10 C11 S1 112.42(15) . . ?
C10 C11 S2 113.59(15) . . ?
C12 C11 S1 106.05(14) . . ?
C12 C11 S2 109.97(14) . . ?
C12 C11 C10 102.77(18) . . ?
C13 C12 C11 110.66(19) . . ?
C13 C12 C17 122.0(2) . . ?
C17 C12 C11 127.24(19) . . ?
C12 C13 C9 112.08(19) . . ?
C12 C13 C14 119.7(2) . . ?
C14 C13 C9 128.2(2) . . ?
O1 C14 C13 117.5(2) . . ?
O1 C14 C15 122.8(2) . . ?
C15 C14 C13 119.6(2) . . ?
O2 C15 C14 118.2(2) . . ?
O2 C15 C16 121.6(2) . . ?
C14 C15 C16 119.6(2) . . ?
O3 C16 C15 115.51(19) . . ?
O3 C16 C17 123.8(2) . . ?
C17 C16 C15 120.7(2) . . ?
C12 C17 C16 118.2(2) . . ?
C12 C17 H17 120.9 . . ?
C16 C17 H17 120.9 . . ?
S1 C18 H18A 108.7 . . ?
S1 C18 H18B 108.7 . . ?
H18A C18 H18B 107.6 . . ?
C19 C18 S1 114.11(18) . . ?
C19 C18 H18A 108.7 . . ?
C19 C18 H18B 108.7 . . ?
C18 C19 H19A 108.8 . . ?
C18 C19 H19B 108.8 . . ?
H19A C19 H19B 107.7 . . ?
C20 C19 C18 113.8(2) . . ?
C20 C19 H19A 108.8 . . ?
C20 C19 H19B 108.8 . . ?
S2 C20 H20A 108.8 . . ?
S2 C20 H20B 108.8 . . ?
C19 C20 S2 113.68(19) . . ?
C19 C20 H20A 108.8 . . ?
C19 C20 H20B 108.8 . . ?
H20A C20 H20B 107.7 . . ?
O1 C21 H21A 109.5 . . ?
O1 C21 H21B 109.5 . . ?
O1 C21 H21C 109.5 . . ?
H21A C21 H21B 109.5 . . ?
H21A C21 H21C 109.5 . . ?
H21B C21 H21C 109.5 . . ?
O2 C22 H22A 109.5 . . ?
O2 C22 H22B 109.5 . . ?
O2 C22 H22C 109.5 . . ?
H22A C22 H22B 109.5 . . ?
H22A C22 H22C 109.5 . . ?
H22B C22 H22C 109.5 . . ?
O3 C23 H23A 109.5 . . ?
O3 C23 H23B 109.5 . . ?
O3 C23 H23C 109.5 . . ?
H23A C23 H23B 109.5 . . ?
H23A C23 H23C 109.5 . . ?
H23B C23 H23C 109.5 . . ?
C41 S3 C34 101.06(13) . . ?
C43 S4 C34 100.30(12) . . ?
C37 O4 C44 115.8(2) . . ?
C38 O5 C45 117.9(3) . . ?
C39 O6 C46 117.8(2) . . ?
C24 N2 H2A 125.1 . . ?
C24 N2 C31 109.79(19) . . ?
C31 N2 H2A 125.1 . . ?
N2 C24 C25 130.0(2) . . ?
N2 C24 C29 107.00(19) . . ?
C25 C24 C29 123.0(2) . . ?
C24 C25 H25 121.3 . . ?
C26 C25 C24 117.5(2) . . ?
C26 C25 H25 121.3 . . ?
C25 C26 H26 119.2 . . ?
C25 C26 C27 121.6(2) . . ?
C27 C26 H26 119.2 . . ?
C26 C27 H27 120.1 . . ?
C28 C27 C26 119.7(2) . . ?
C28 C27 H27 120.1 . . ?
C27 C28 Br2 119.54(18) . . ?
C27 C28 C29 121.2(2) . . ?
C29 C28 Br2 119.24(18) . . ?
C24 C29 C30 107.02(19) . . ?
C28 C29 C24 116.9(2) . . ?
C28 C29 C30 136.0(2) . . ?
C29 C30 H30 126.3 . . ?
C31 C30 C29 107.4(2) . . ?
C31 C30 H30 126.3 . . ?
N2 C31 C32 121.8(2) . . ?
C30 C31 N2 108.8(2) . . ?
C30 C31 C32 129.5(2) . . ?
C31 C32 H32 109.1 . . ?
C31 C32 C33 114.0(2) . . ?
C31 C32 C36 112.3(2) . . ?
C33 C32 H32 109.1 . . ?
C36 C32 H32 109.1 . . ?
C36 C32 C33 102.8(2) . . ?
C32 C33 H33A 110.5 . . ?
C32 C33 H33B 110.5 . . ?
H33A C33 H33B 108.7 . . ?
C34 C33 C32 106.3(2) . . ?
C34 C33 H33A 110.5 . . ?
C34 C33 H33B 110.5 . . ?
S4 C34 S3 111.49(13) . . ?
C33 C34 S3 111.89(17) . . ?
C33 C34 S4 113.75(15) . . ?
C35 C34 S3 107.14(14) . . ?
C35 C34 S4 108.16(15) . . ?
C35 C34 C33 103.8(2) . . ?
C36 C35 C34 110.9(2) . . ?
C36 C35 C40 121.8(2) . . ?
C40 C35 C34 127.3(2) . . ?
C35 C36 C32 111.6(2) . . ?
C35 C36 C37 119.1(2) . . ?
C37 C36 C32 129.1(2) . . ?
O4 C37 C36 118.8(3) . . ?
O4 C37 C38 120.6(3) . . ?
C38 C37 C36 120.5(2) . . ?
O5 C38 C37 118.6(2) . . ?
O5 C38 C39 121.4(3) . . ?
C37 C38 C39 119.6(2) . . ?
O6 C39 C38 115.8(2) . . ?
O6 C39 C40 124.3(2) . . ?
C40 C39 C38 119.8(2) . . ?
C35 C40 C39 119.1(2) . . ?
C35 C40 H40 120.4 . . ?
C39 C40 H40 120.4 . . ?
S3 C41 H41A 108.9 . . ?
S3 C41 H41B 108.9 . . ?
H41A C41 H41B 107.7 . . ?
C42 C41 S3 113.29(19) . . ?
C42 C41 H41A 108.9 . . ?
C42 C41 H41B 108.9 . . ?
C41 C42 H42A 108.9 . . ?
C41 C42 H42B 108.9 . . ?
H42A C42 H42B 107.7 . . ?
C43 C42 C41 113.3(3) . . ?
C43 C42 H42A 108.9 . . ?
C43 C42 H42B 108.9 . . ?
S4 C43 H43A 108.6 . . ?
S4 C43 H43B 108.6 . . ?
C42 C43 S4 114.53(18) . . ?
C42 C43 H43A 108.6 . . ?
C42 C43 H43B 108.6 . . ?
H43A C43 H43B 107.6 . . ?
O4 C44 H44A 109.5 . . ?
O4 C44 H44B 109.5 . . ?
O4 C44 H44C 109.5 . . ?
H44A C44 H44B 109.5 . . ?
H44A C44 H44C 109.5 . . ?
H44B C44 H44C 109.5 . . ?
O5 C45 H45A 109.5 . . ?
O5 C45 H45B 109.5 . . ?
O5 C45 H45C 109.5 . . ?
H45A C45 H45B 109.5 . . ?
H45A C45 H45C 109.5 . . ?
H45B C45 H45C 109.5 . . ?
O6 C46 H46A 109.5 . . ?
O6 C46 H46B 109.5 . . ?
O6 C46 H46C 109.5 . . ?
H46A C46 H46B 109.5 . . ?
H46A C46 H46C 109.5 . . ?
H46B C46 H46C 109.5 . . ?

loop_
_geom_bond_atom_site_label_1
_geom_bond_atom_site_label_2
_geom_bond_distance
_geom_bond_site_symmetry_2
_geom_bond_publ_flag
Br1 C5 1.898(3) . ?
S1 C11 1.836(2) . ?
S1 C18 1.815(2) . ?
S2 C11 1.819(2) . ?
S2 C20 1.816(3) . ?
O1 C14 1.374(3) . ?
O1 C21 1.411(4) . ?
O2 C15 1.385(3) . ?
O2 C22 1.414(3) . ?
O3 C16 1.365(3) . ?
O3 C23 1.421(3) . ?
N1 H1 0.8600 . ?
N1 C1 1.376(3) . ?
N1 C8 1.375(3) . ?
C1 C2 1.389(4) . ?
C1 C6 1.412(3) . ?
C2 H2 0.9300 . ?
C2 C3 1.377(4) . ?
C3 H3 0.9300 . ?
C3 C4 1.402(4) . ?
C4 H4 0.9300 . ?
C4 C5 1.376(4) . ?
C5 C6 1.400(3) . ?
C6 C7 1.424(3) . ?
C7 H7 0.9300 . ?
C7 C8 1.368(3) . ?
C8 C9 1.507(3) . ?
C9 H9 0.9800 . ?
C9 C10 1.555(3) . ?
C9 C13 1.508(3) . ?
C10 H10A 0.9700 . ?
C10 H10B 0.9700 . ?
C10 C11 1.551(3) . ?
C11 C12 1.515(3) . ?
C12 C13 1.380(3) . ?
C12 C17 1.384(3) . ?
C13 C14 1.394(3) . ?
C14 C15 1.390(4) . ?
C15 C16 1.407(3) . ?
C16 C17 1.392(3) . ?
C17 H17 0.9300 . ?
C18 H18A 0.9700 . ?
C18 H18B 0.9700 . ?
C18 C19 1.514(4) . ?
C19 H19A 0.9700 . ?
C19 H19B 0.9700 . ?
C19 C20 1.514(4) . ?
C20 H20A 0.9700 . ?
C20 H20B 0.9700 . ?
C21 H21A 0.9600 . ?
C21 H21B 0.9600 . ?
C21 H21C 0.9600 . ?
C22 H22A 0.9600 . ?
C22 H22B 0.9600 . ?
C22 H22C 0.9600 . ?
C23 H23A 0.9600 . ?
C23 H23B 0.9600 . ?
C23 H23C 0.9600 . ?
Br2 C28 1.895(2) . ?
S3 C34 1.833(2) . ?
S3 C41 1.813(3) . ?
S4 C34 1.824(2) . ?
S4 C43 1.804(3) . ?
O4 C37 1.384(3) . ?
O4 C44 1.402(4) . ?
O5 C38 1.371(3) . ?
O5 C45 1.431(4) . ?
O6 C39 1.360(3) . ?
O6 C46 1.422(4) . ?
N2 H2A 0.8600 . ?
N2 C24 1.372(3) . ?
N2 C31 1.378(3) . ?
C24 C25 1.391(3) . ?
C24 C29 1.409(3) . ?
C25 H25 0.9300 . ?
C25 C26 1.367(4) . ?
C26 H26 0.9300 . ?
C26 C27 1.403(4) . ?
C27 H27 0.9300 . ?
C27 C28 1.371(4) . ?
C28 C29 1.395(3) . ?
C29 C30 1.428(3) . ?
C30 H30 0.9300 . ?
C30 C31 1.364(3) . ?
C31 C32 1.507(3) . ?
C32 H32 0.9800 . ?
C32 C33 1.550(4) . ?
C32 C36 1.512(4) . ?
C33 H33A 0.9700 . ?
C33 H33B 0.9700 . ?
C33 C34 1.548(3) . ?
C34 C35 1.508(3) . ?
C35 C36 1.385(3) . ?
C35 C40 1.385(3) . ?
C36 C37 1.390(4) . ?
C37 C38 1.388(4) . ?
C38 C39 1.411(4) . ?
C39 C40 1.390(3) . ?
C40 H40 0.9300 . ?
C41 H41A 0.9700 . ?
C41 H41B 0.9700 . ?
C41 C42 1.521(4) . ?
C42 H42A 0.9700 . ?
C42 H42B 0.9700 . ?
C42 C43 1.514(5) . ?
C43 H43A 0.9700 . ?
C43 H43B 0.9700 . ?
C44 H44A 0.9600 . ?
C44 H44B 0.9600 . ?
C44 H44C 0.9600 . ?
C45 H45A 0.9600 . ?
C45 H45B 0.9600 . ?
C45 H45C 0.9600 . ?
C46 H46A 0.9600 . ?
C46 H46B 0.9600 . ?
C46 H46C 0.9600 . ?

loop_
_geom_torsion_atom_site_label_1
_geom_torsion_atom_site_label_2
_geom_torsion_atom_site_label_3
_geom_torsion_atom_site_label_4
_geom_torsion
_geom_torsion_site_symmetry_1
_geom_torsion_site_symmetry_2
_geom_torsion_site_symmetry_3
_geom_torsion_site_symmetry_4
_geom_torsion_publ_flag
Br1 C5 C6 C1 179.86(16) . . . . ?
Br1 C5 C6 C7 -0.2(4) . . . . ?
S1 C11 C12 C13 103.71(18) . . . . ?
S1 C11 C12 C17 -73.4(2) . . . . ?
S1 C18 C19 C20 65.0(3) . . . . ?
S2 C11 C12 C13 -135.71(17) . . . . ?
S2 C11 C12 C17 47.1(3) . . . . ?
O1 C14 C15 O2 -7.6(4) . . . . ?
O1 C14 C15 C16 -179.3(2) . . . . ?
O2 C15 C16 O3 7.3(3) . . . . ?
O2 C15 C16 C17 -170.7(2) . . . . ?
O3 C16 C17 C12 -175.9(2) . . . . ?
N1 C1 C2 C3 -179.0(2) . . . . ?
N1 C1 C6 C5 179.41(19) . . . . ?
N1 C1 C6 C7 -0.5(2) . . . . ?
N1 C8 C9 C10 -111.2(2) . . . . ?
N1 C8 C9 C13 5.2(3) . . . . ?
C1 N1 C8 C7 0.0(3) . . . . ?
C1 N1 C8 C9 -177.8(2) . . . . ?
C1 C2 C3 C4 -0.7(4) . . . . ?
C1 C6 C7 C8 0.6(2) . . . . ?
C2 C1 C6 C5 -0.4(3) . . . . ?
C2 C1 C6 C7 179.7(2) . . . . ?
C2 C3 C4 C5 0.2(4) . . . . ?
C3 C4 C5 Br1 -179.8(2) . . . . ?
C3 C4 C5 C6 0.2(4) . . . . ?
C4 C5 C6 C1 -0.1(3) . . . . ?
C4 C5 C6 C7 179.8(2) . . . . ?
C5 C6 C7 C8 -179.4(2) . . . . ?
C6 C1 C2 C3 0.7(4) . . . . ?
C6 C7 C8 N1 -0.4(3) . . . . ?
C6 C7 C8 C9 177.3(2) . . . . ?
C7 C8 C9 C10 71.5(3) . . . . ?
C7 C8 C9 C13 -172.1(2) . . . . ?
C8 N1 C1 C2 -179.9(2) . . . . ?
C8 N1 C1 C6 0.3(2) . . . . ?
C8 C9 C10 C11 98.5(2) . . . . ?
C8 C9 C13 C12 -107.4(2) . . . . ?
C8 C9 C13 C14 70.0(3) . . . . ?
C9 C10 C11 S1 -89.8(2) . . . . ?
C9 C10 C11 S2 142.58(16) . . . . ?
C9 C10 C11 C12 23.8(2) . . . . ?
C9 C13 C14 O1 2.7(4) . . . . ?
C9 C13 C14 C15 -173.2(2) . . . . ?
C10 C9 C13 C12 16.0(3) . . . . ?
C10 C9 C13 C14 -166.6(2) . . . . ?
C10 C11 C12 C13 -14.5(2) . . . . ?
C10 C11 C12 C17 168.4(2) . . . . ?
C11 S1 C18 C19 -58.4(2) . . . . ?
C11 S2 C20 C19 60.6(2) . . . . ?
C11 C12 C13 C9 -1.1(3) . . . . ?
C11 C12 C13 C14 -178.6(2) . . . . ?
C11 C12 C17 C16 175.2(2) . . . . ?
C12 C13 C14 O1 179.9(2) . . . . ?
C12 C13 C14 C15 4.0(4) . . . . ?
C13 C9 C10 C11 -24.2(2) . . . . ?
C13 C12 C17 C16 -1.6(3) . . . . ?
C13 C14 C15 O2 168.0(2) . . . . ?
C13 C14 C15 C16 -3.6(4) . . . . ?
C14 C15 C16 O3 178.7(2) . . . . ?
C14 C15 C16 C17 0.7(3) . . . . ?
C15 C16 C17 C12 1.9(3) . . . . ?
C17 C12 C13 C9 176.2(2) . . . . ?
C17 C12 C13 C14 -1.3(3) . . . . ?
C18 S1 C11 S2 59.39(14) . . . . ?
C18 S1 C11 C10 -69.42(18) . . . . ?
C18 S1 C11 C12 179.02(15) . . . . ?
C18 C19 C20 S2 -66.1(3) . . . . ?
C20 S2 C11 S1 -60.19(15) . . . . ?
C20 S2 C11 C10 68.0(2) . . . . ?
C20 S2 C11 C12 -177.48(17) . . . . ?
C21 O1 C14 C13 129.7(3) . . . . ?
C21 O1 C14 C15 -54.5(4) . . . . ?
C22 O2 C15 C14 124.0(3) . . . . ?
C22 O2 C15 C16 -64.5(4) . . . . ?
C23 O3 C16 C15 -169.3(2) . . . . ?
C23 O3 C16 C17 8.6(3) . . . . ?
Br2 C28 C29 C24 -179.42(16) . . . . ?
Br2 C28 C29 C30 1.1(4) . . . . ?
S3 C34 C35 C36 -108.57(18) . . . . ?
S3 C34 C35 C40 68.4(2) . . . . ?
S3 C41 C42 C43 -65.5(3) . . . . ?
S4 C34 C35 C36 131.12(17) . . . . ?
S4 C34 C35 C40 -51.9(3) . . . . ?
O4 C37 C38 O5 2.1(4) . . . . ?
O4 C37 C38 C39 175.3(2) . . . . ?
O5 C38 C39 O6 -2.4(4) . . . . ?
O5 C38 C39 C40 175.7(2) . . . . ?
O6 C39 C40 C35 174.8(2) . . . . ?
N2 C24 C25 C26 179.1(2) . . . . ?
N2 C24 C29 C28 -179.74(19) . . . . ?
N2 C24 C29 C30 -0.1(2) . . . . ?
N2 C31 C32 C33 102.4(3) . . . . ?
N2 C31 C32 C36 -14.0(3) . . . . ?
C24 N2 C31 C30 0.5(3) . . . . ?
C24 N2 C31 C32 -179.5(2) . . . . ?
C24 C25 C26 C27 -0.1(4) . . . . ?
C24 C29 C30 C31 0.4(3) . . . . ?
C25 C24 C29 C28 -0.2(3) . . . . ?
C25 C24 C29 C30 179.5(2) . . . . ?
C25 C26 C27 C28 1.0(4) . . . . ?
C26 C27 C28 Br2 179.00(18) . . . . ?
C26 C27 C28 C29 -1.5(4) . . . . ?
C27 C28 C29 C24 1.1(3) . . . . ?
C27 C28 C29 C30 -178.4(2) . . . . ?
C28 C29 C30 C31 180.0(3) . . . . ?
C29 C24 C25 C26 -0.3(3) . . . . ?
C29 C30 C31 N2 -0.6(3) . . . . ?
C29 C30 C31 C32 179.4(2) . . . . ?
C30 C31 C32 C33 -77.6(3) . . . . ?
C30 C31 C32 C36 166.0(2) . . . . ?
C31 N2 C24 C25 -179.8(2) . . . . ?
C31 N2 C24 C29 -0.2(3) . . . . ?
C31 C32 C33 C34 -100.8(2) . . . . ?
C31 C32 C36 C35 107.4(2) . . . . ?
C31 C32 C36 C37 -66.8(3) . . . . ?
C32 C33 C34 S3 96.0(2) . . . . ?
C32 C33 C34 S4 -136.57(18) . . . . ?
C32 C33 C34 C35 -19.2(2) . . . . ?
C32 C36 C37 O4 -3.6(4) . . . . ?
C32 C36 C37 C38 172.1(2) . . . . ?
C33 C32 C36 C35 -15.6(3) . . . . ?
C33 C32 C36 C37 170.1(3) . . . . ?
C33 C34 C35 C36 10.0(2) . . . . ?
C33 C34 C35 C40 -173.0(2) . . . . ?
C34 S3 C41 C42 59.0(3) . . . . ?
C34 S4 C43 C42 -59.9(2) . . . . ?
C34 C35 C36 C32 3.7(3) . . . . ?
C34 C35 C36 C37 178.6(2) . . . . ?
C34 C35 C40 C39 -175.6(2) . . . . ?
C35 C36 C37 O4 -177.4(2) . . . . ?
C35 C36 C37 C38 -1.8(4) . . . . ?
C36 C32 C33 C34 21.0(3) . . . . ?
C36 C35 C40 C39 1.1(3) . . . . ?
C36 C37 C38 O5 -173.4(2) . . . . ?
C36 C37 C38 C39 -0.3(4) . . . . ?
C37 C38 C39 O6 -175.4(2) . . . . ?
C37 C38 C39 C40 2.7(4) . . . . ?
C38 C39 C40 C35 -3.1(3) . . . . ?
C40 C35 C36 C32 -173.5(2) . . . . ?
C40 C35 C36 C37 1.4(3) . . . . ?
C41 S3 C34 S4 -58.74(16) . . . . ?
C41 S3 C34 C33 69.9(2) . . . . ?
C41 S3 C34 C35 -176.90(17) . . . . ?
C41 C42 C43 S4 66.6(3) . . . . ?
C43 S4 C34 S3 58.48(16) . . . . ?
C43 S4 C34 C33 -69.2(2) . . . . ?
C43 S4 C34 C35 176.03(17) . . . . ?
C44 O4 C37 C36 -106.9(4) . . . . ?
C44 O4 C37 C38 77.5(5) . . . . ?
C45 O5 C38 C37 -126.8(4) . . . . ?
C45 O5 C38 C39 60.2(5) . . . . ?
C46 O6 C39 C38 166.4(2) . . . . ?
C46 O6 C39 C40 -11.6(4) . . . . ?
